data_7010956
loop_
_publ_author_name
'Encinas, Susana'
'Morales, Angeles Farran'
'Barigelletti, Francesco'
'Barthram, Anita M.'
'White, Claire M.'
'Couchman, Samantha M.'
'Jeffery, John C.'
'Ward, Michael D.'
'Grills, David C.'
'George, Michael W.'

_publ_section_title
;
 Derivatives of the [Ru(bipy)(CN)4]2\^a&#x20AC;&#x201C; chromophore
 with pendant pyridyl-based binding sites: synthesis, pH
 dependent-luminescence, and time-resolved infrared spectroscopic
 studies
;
_journal_issue 22
_journal_name_full 'Journal of the Chemical Society, Dalton Transactions'
_journal_page_first 3312
_journal_paper_doi 10.1039/b105864a
_journal_year 2001
_chemical_formula_sum 'C60 H80 F12 N7 O2.5 P2 Ru'
_chemical_formula_weight 1330.32
_chemical_name_systematic
; 
? 
;
_space_group_IT_number 2
_symmetry_cell_setting triclinic
_symmetry_space_group_name_Hall '-P 1'
_symmetry_space_group_name_H-M 'P -1'
_atom_sites_solution_hydrogens geom
_atom_sites_solution_primary direct
_atom_sites_solution_secondary difmap
_audit_creation_method SHELXL-97
_cell_angle_alpha 76.14(3)
_cell_angle_beta 81.46(5)
_cell_angle_gamma 75.21(4)
_cell_formula_units_Z 2
_cell_length_a 11.728(4)
_cell_length_b 16.034(6)
_cell_length_c 18.486(6)
_cell_measurement_temperature 173(2)
_cell_volume 3249(2)
_computing_cell_refinement SAINT
_computing_data_collection SMART
_computing_data_reduction XPREP
_computing_molecular_graphics XP
_computing_publication_material XCIF
_computing_structure_refinement 'SHELXL-97 (Sheldrick, 1997)'
_computing_structure_solution 'SHELXS-97 (Sheldrick, 1997)'
_diffrn_ambient_temperature 123(2)
_diffrn_measured_fraction_theta_full 0.998
_diffrn_measured_fraction_theta_max 0.998
_diffrn_measurement_device_type 'Siemens SMART Area Detector'
_diffrn_measurement_method '\w rotation with narrow frames (0.3 degrees)'
_diffrn_radiation_monochromator graphite
_diffrn_radiation_source 'fine-focus sealed tube'
_diffrn_radiation_type MoK\a
_diffrn_radiation_wavelength 0.71073
_diffrn_reflns_av_R_equivalents 0.1102
_diffrn_reflns_av_sigmaI/netI 0.1458
_diffrn_reflns_limit_h_max 12
_diffrn_reflns_limit_h_min -12
_diffrn_reflns_limit_k_max 17
_diffrn_reflns_limit_k_min -17
_diffrn_reflns_limit_l_max 19
_diffrn_reflns_limit_l_min -19
_diffrn_reflns_number 22259
_diffrn_reflns_theta_full 22.50
_diffrn_reflns_theta_max 22.50
_diffrn_reflns_theta_min 1.57
_exptl_absorpt_coefficient_mu 0.372
_exptl_absorpt_correction_T_max 0.98
_exptl_absorpt_correction_T_min 0.82
_exptl_absorpt_correction_type 'Empirical, pseudo-azimuthal scan (SADABS)'
_exptl_crystal_colour orange
_exptl_crystal_density_diffrn 1.360
_exptl_crystal_density_method 'not measured'
_exptl_crystal_description plate
_exptl_crystal_F_000 1382
_exptl_crystal_size_max 0.5
_exptl_crystal_size_mid 0.2
_exptl_crystal_size_min 0.05
_refine_diff_density_max 1.452
_refine_diff_density_min -0.846
_refine_diff_density_rms 0.142
_refine_ls_extinction_method none
_refine_ls_goodness_of_fit_ref 1.089
_refine_ls_hydrogen_treatment mixed
_refine_ls_matrix_type full
_refine_ls_number_parameters 792
_refine_ls_number_reflns 8486
_refine_ls_number_restraints 141
_refine_ls_restrained_S_all 1.088
_refine_ls_R_factor_all 0.1601
_refine_ls_R_factor_gt 0.0957
_refine_ls_shift/su_max 0.002
_refine_ls_shift/su_mean 0.000
_refine_ls_structure_factor_coef Fsqd
_refine_ls_weighting_details 'calc w=1/[\s^2^(Fo^2^)+(0.1443P)^2^+0.0000P] where P=(Fo^2^+2Fc^2^)/3'
_refine_ls_weighting_scheme calc
_refine_ls_wR_factor_gt 0.2363
_refine_ls_wR_factor_ref 0.2724
_reflns_number_gt 4962
_reflns_number_total 8486
_reflns_threshold_expression >2sigma(I)
_cod_data_source_file b105864a.txt
_cod_data_source_block srupen
_cod_original_cell_volume 3249.3(19)
_cod_original_sg_symbol_H-M P-1
_cod_original_formula_sum 'C60 H80 F12 N7 O2.50 P2 Ru'
_cod_database_code 7010956

loop_
_symmetry_equiv_pos_as_xyz
'x, y, z'
'-x, -y, -z'

loop_
_atom_site_label
_atom_site_type_symbol
_atom_site_fract_x
_atom_site_fract_y
_atom_site_fract_z
_atom_site_U_iso_or_equiv
_atom_site_adp_type
_atom_site_occupancy
_atom_site_symmetry_multiplicity
_atom_site_calc_flag
_atom_site_refinement_flags
_atom_site_disorder_assembly
_atom_site_disorder_group
Ru1 Ru 0.79802(8) 0.75237(5) 0.23166(5) 0.0320(3) Uani 1 1 d . . .
N111 N 0.8112(8) 0.8492(6) 0.2836(4) 0.038(2) Uani 1 1 d . . .
C112 C 0.7312(10) 0.9284(7) 0.2656(6) 0.037(3) Uani 1 1 d . . .
C113 C 0.7348(11) 0.9987(7) 0.2965(6) 0.047(3) Uani 1 1 d . . .
H11A H 0.6790 1.0532 0.2838 0.057 Uiso 1 1 calc R . .
C114 C 0.8173(13) 0.9914(8) 0.3451(7) 0.060(4) Uani 1 1 d . . .
C115 C 0.8941(12) 0.9101(8) 0.3632(7) 0.057(4) Uani 1 1 d . . .
H11B H 0.9501 0.9012 0.3981 0.069 Uiso 1 1 calc R . .
C116 C 0.8906(11) 0.8415(8) 0.3309(6) 0.049(3) Uani 1 1 d . . .
H11C H 0.9467 0.7870 0.3428 0.059 Uiso 1 1 calc R . .
C117 C 0.8230(15) 1.0670(9) 0.3792(7) 0.071(4) Uani 1 1 d U . .
C118 C 0.7512(19) 1.1507(10) 0.3487(11) 0.150(10) Uani 1 1 d DU . .
H11D H 0.7572 1.1592 0.2941 0.225 Uiso 1 1 calc R . .
H11E H 0.7784 1.1975 0.3621 0.225 Uiso 1 1 calc R . .
H11F H 0.6685 1.1531 0.3688 0.225 Uiso 1 1 calc R . .
C119 C 0.8259(19) 1.0420(10) 0.4617(8) 0.143(9) Uani 1 1 d DU . .
H11G H 0.8768 0.9828 0.4755 0.214 Uiso 1 1 calc R . .
H11H H 0.7455 1.0420 0.4857 0.214 Uiso 1 1 calc R . .
H11I H 0.8573 1.0844 0.4786 0.214 Uiso 1 1 calc R . .
C120 C 0.964(2) 1.0859(14) 0.3526(12) 0.166(10) Uani 1 1 d DU . .
H12A H 1.0230 1.0320 0.3704 0.250 Uiso 1 1 calc R . .
H12B H 0.9729 1.1336 0.3744 0.250 Uiso 1 1 calc R . .
H12C H 0.9756 1.1027 0.2979 0.250 Uiso 1 1 calc R . .
N121 N 0.6593(8) 0.8537(6) 0.1926(4) 0.036(2) Uani 1 1 d . . .
C122 C 0.6444(9) 0.9318(7) 0.2155(5) 0.033(3) Uani 1 1 d . . .
C123 C 0.5574(10) 1.0044(7) 0.1907(6) 0.039(3) Uani 1 1 d . . .
H12D H 0.5519 1.0578 0.2063 0.047 Uiso 1 1 calc R . .
C124 C 0.4763(10) 1.0020(7) 0.1428(7) 0.046(3) Uani 1 1 d . . .
C125 C 0.4903(10) 0.9216(7) 0.1222(6) 0.044(3) Uani 1 1 d . . .
H12E H 0.4373 0.9156 0.0906 0.053 Uiso 1 1 calc R . .
C126 C 0.5803(9) 0.8510(7) 0.1472(6) 0.038(3) Uani 1 1 d . . .
H12F H 0.5873 0.7974 0.1318 0.046 Uiso 1 1 calc R . .
C127 C 0.3817(11) 1.0837(8) 0.1123(8) 0.059(4) Uani 1 1 d . . .
C128 C 0.3050(11) 1.0640(9) 0.0617(8) 0.069(4) Uani 1 1 d . . .
H12G H 0.3547 1.0448 0.0185 0.104 Uiso 1 1 calc R . .
H12H H 0.2449 1.1175 0.0443 0.104 Uiso 1 1 calc R . .
H12I H 0.2659 1.0172 0.0896 0.104 Uiso 1 1 calc R . .
C129 C 0.4421(12) 1.1573(8) 0.0692(8) 0.073(4) Uani 1 1 d . . .
H12J H 0.4917 1.1387 0.0257 0.109 Uiso 1 1 calc R . .
H12K H 0.4915 1.1695 0.1019 0.109 Uiso 1 1 calc R . .
H12L H 0.3817 1.2107 0.0524 0.109 Uiso 1 1 calc R . .
C130 C 0.3055(13) 1.1132(10) 0.1787(8) 0.088(5) Uani 1 1 d . . .
H13A H 0.3551 1.1253 0.2114 0.132 Uiso 1 1 calc R . .
H13B H 0.2660 1.0666 0.2065 0.132 Uiso 1 1 calc R . .
H13C H 0.2458 1.1669 0.1614 0.132 Uiso 1 1 calc R . .
N211 N 0.7790(7) 0.6720(5) 0.1657(4) 0.028(2) Uani 1 1 d . . .
C212 C 0.8343(9) 0.6837(6) 0.0948(6) 0.030(3) Uani 1 1 d . . .
C213 C 0.8206(9) 0.6384(6) 0.0429(6) 0.028(2) Uani 1 1 d . . .
H21A H 0.8598 0.6495 -0.0060 0.034 Uiso 1 1 calc R . .
C214 C 0.7498(9) 0.5764(6) 0.0615(6) 0.030(2) Uani 1 1 d . . .
C215 C 0.6986(9) 0.5641(6) 0.1345(6) 0.035(3) Uani 1 1 d U . .
H21B H 0.6513 0.5218 0.1507 0.042 Uiso 1 1 calc R . .
C216 C 0.7132(9) 0.6100(6) 0.1837(6) 0.034(3) Uani 1 1 d . . .
H21C H 0.6758 0.5984 0.2331 0.040 Uiso 1 1 calc R . .
C217 C 0.7342(9) 0.5261(6) 0.0061(6) 0.036(3) Uani 1 1 d . . .
C218 C 0.6793(10) 0.5916(7) -0.0633(6) 0.047(3) Uani 1 1 d . . .
H21D H 0.6694 0.5585 -0.0992 0.071 Uiso 1 1 calc R . .
H21E H 0.7319 0.6312 -0.0868 0.071 Uiso 1 1 calc R . .
H21F H 0.6020 0.6264 -0.0475 0.071 Uiso 1 1 calc R . .
C219 C 0.6511(9) 0.4633(7) 0.0382(7) 0.046(3) Uani 1 1 d . . .
H21G H 0.6441 0.4322 0.0000 0.069 Uiso 1 1 calc R . .
H21H H 0.5728 0.4973 0.0534 0.069 Uiso 1 1 calc R . .
H21I H 0.6835 0.4202 0.0818 0.069 Uiso 1 1 calc R . .
C220 C 0.8543(9) 0.4712(7) -0.0184(6) 0.043(3) Uani 1 1 d . . .
H22A H 0.8440 0.4385 -0.0545 0.065 Uiso 1 1 calc R . .
H22B H 0.8884 0.4295 0.0254 0.065 Uiso 1 1 calc R . .
H22C H 0.9076 0.5103 -0.0417 0.065 Uiso 1 1 calc R . .
N221 N 0.9030(7) 0.7902(5) 0.1358(4) 0.028(2) Uani 1 1 d . . .
C222 C 0.9068(9) 0.7520(6) 0.0783(6) 0.026(2) Uani 1 1 d . . .
C223 C 0.9753(9) 0.7710(6) 0.0120(6) 0.033(3) Uani 1 1 d . . .
H22D H 0.9758 0.7416 -0.0270 0.040 Uiso 1 1 calc R . .
C224 C 1.0448(9) 0.8337(6) 0.0014(6) 0.030(3) Uani 1 1 d . . .
C225 C 1.0409(9) 0.8702(7) 0.0616(6) 0.038(3) Uani 1 1 d . . .
H22E H 1.0883 0.9113 0.0582 0.046 Uiso 1 1 calc R . .
C226 C 0.9709(9) 0.8499(6) 0.1272(6) 0.035(3) Uani 1 1 d . . .
H22F H 0.9699 0.8781 0.1671 0.042 Uiso 1 1 calc R . .
C227 C 1.1210(9) 0.8558(7) -0.0720(6) 0.037(3) Uani 1 1 d . . .
C228 C 1.1998(10) 0.9157(7) -0.0680(6) 0.049(3) Uani 1 1 d D . .
H22G H 1.1508 0.9705 -0.0549 0.073 Uiso 1 1 calc R . .
H22H H 1.2448 0.9296 -0.1166 0.073 Uiso 1 1 calc R . .
H22I H 1.2548 0.8860 -0.0297 0.073 Uiso 1 1 calc R . .
C229 C 1.1981(10) 0.7712(7) -0.0925(6) 0.051(3) Uani 1 1 d D . .
H22J H 1.1477 0.7320 -0.0953 0.077 Uiso 1 1 calc R . .
H22K H 1.2531 0.7417 -0.0543 0.077 Uiso 1 1 calc R . .
H22L H 1.2429 0.7855 -0.1412 0.077 Uiso 1 1 calc R . .
C230 C 1.0365(9) 0.9014(7) -0.1332(6) 0.044(3) Uani 1 1 d D . .
H23A H 0.9858 0.8624 -0.1359 0.067 Uiso 1 1 calc R . .
H23B H 1.0827 0.9144 -0.1816 0.067 Uiso 1 1 calc R . .
H23C H 0.9871 0.9566 -0.1212 0.067 Uiso 1 1 calc R . .
N311 N 0.9302(8) 0.6526(5) 0.2823(5) 0.036(2) Uani 1 1 d . . .
C312 C 0.8939(10) 0.6024(7) 0.3489(6) 0.040(3) Uani 1 1 d . . .
C313 C 0.9737(11) 0.5325(7) 0.3857(7) 0.052(3) Uani 1 1 d . . .
H31A H 0.9488 0.4984 0.4321 0.062 Uiso 1 1 calc R . .
C314 C 1.0895(11) 0.5112(7) 0.3559(7) 0.056(4) Uani 1 1 d . . .
H31B H 1.1437 0.4618 0.3811 0.067 Uiso 1 1 calc R . .
C315 C 1.1268(10) 0.5617(7) 0.2891(7) 0.048(3) Uani 1 1 d . . .
H31C H 1.2066 0.5487 0.2680 0.058 Uiso 1 1 calc R . .
C316 C 1.0445(11) 0.6312(7) 0.2547(6) 0.042(3) Uani 1 1 d . . .
H31D H 1.0691 0.6663 0.2088 0.050 Uiso 1 1 calc R . .
N321 N 0.7061(8) 0.6975(6) 0.3274(5) 0.039(2) Uani 1 1 d . . .
C322 C 0.7697(10) 0.6292(7) 0.3750(6) 0.036(3) Uani 1 1 d . . .
C323 C 0.7191(11) 0.5896(7) 0.4428(6) 0.045(3) Uani 1 1 d . . .
H32A H 0.7663 0.5423 0.4750 0.055 Uiso 1 1 calc R . .
C324 C 0.5996(11) 0.6188(8) 0.4639(6) 0.050(3) Uani 1 1 d . . .
C325 C 0.5347(11) 0.6874(8) 0.4158(6) 0.051(3) Uani 1 1 d . . .
H32B H 0.4527 0.7091 0.4287 0.061 Uiso 1 1 calc R . .
C326 C 0.5888(11) 0.7251(7) 0.3483(6) 0.047(3) Uani 1 1 d . . .
H32C H 0.5422 0.7719 0.3154 0.056 Uiso 1 1 calc R . .
N331 N 0.4330(13) 0.5034(9) 0.6772(7) 0.090(4) Uani 1 1 d . . .
C332 C 0.3719(16) 0.5713(11) 0.6299(9) 0.104(6) Uani 1 1 d . . .
H33B H 0.2901 0.5929 0.6434 0.125 Uiso 1 1 calc R . .
C333 C 0.4230(16) 0.6117(10) 0.5618(9) 0.095(5) Uani 1 1 d . . .
H33C H 0.3764 0.6609 0.5310 0.114 Uiso 1 1 calc R . .
C334 C 0.5425(12) 0.5804(8) 0.5384(8) 0.061(4) Uani 1 1 d . . .
C335 C 0.6018(12) 0.5057(9) 0.5856(7) 0.061(4) Uani 1 1 d . . .
H33D H 0.6813 0.4784 0.5715 0.074 Uiso 1 1 calc R . .
C336 C 0.5446(14) 0.4706(9) 0.6537(7) 0.061(4) Uani 1 1 d . . .
H33E H 0.5882 0.4203 0.6851 0.074 Uiso 1 1 calc R . .
P1 P 0.3486(3) 0.6907(2) 0.13280(18) 0.0465(9) Uani 1 1 d . . .
F11 F 0.4310(7) 0.6793(5) 0.0578(4) 0.079(2) Uani 1 1 d . . .
F12 F 0.4567(6) 0.6973(5) 0.1737(4) 0.068(2) Uani 1 1 d . . .
F13 F 0.3793(6) 0.5861(4) 0.1620(4) 0.065(2) Uani 1 1 d . . .
F14 F 0.2380(6) 0.6841(4) 0.0948(4) 0.0592(19) Uani 1 1 d . . .
F15 F 0.3169(6) 0.7948(4) 0.1036(4) 0.063(2) Uani 1 1 d . . .
F16 F 0.2647(6) 0.7019(4) 0.2082(4) 0.064(2) Uani 1 1 d . . .
P2 P 0.0830(5) 0.7053(3) 0.5066(3) 0.0985(18) Uani 1 1 d . . .
F21 F -0.0287(9) 0.6669(6) 0.5007(6) 0.124(4) Uani 1 1 d . . .
F22 F 0.0772(17) 0.6725(7) 0.5919(6) 0.218(8) Uani 1 1 d . . .
F23 F 0.1952(12) 0.7438(7) 0.5087(9) 0.186(7) Uani 1 1 d . . .
F24 F -0.0046(11) 0.7955(5) 0.5155(5) 0.123(4) Uani 1 1 d . . .
F25 F 0.1641(9) 0.6130(5) 0.4983(5) 0.108(3) Uani 1 1 d . . .
F26 F 0.0979(9) 0.7399(6) 0.4206(5) 0.123(4) Uani 1 1 d . . .
O1 O 0.9520(8) 0.6888(6) 0.8583(5) 0.068(3) Uani 1 1 d DU A .
C1 C 0.9887(15) 0.6554(11) 0.8071(9) 0.098(6) Uani 1 1 d DU . .
C2' C 1.113(3) 0.663(3) 0.7659(17) 0.104(12) Uani 0.50 1 d PDU A 2
C2 C 1.071(3) 0.593(2) 0.7819(18) 0.081(9) Uiso 0.50 1 d PD A 1
C3 C 0.891(3) 0.706(3) 0.7343(16) 0.117(15) Uani 0.50 1 d PDU A 1
C3' C 0.976(4) 0.581(2) 0.7822(16) 0.118(15) Uani 0.50 1 d PDU A 2
C4 C 0.434(2) 0.970(2) 0.3842(13) 0.183(12) Uani 1 1 d DU . .
C5 C 0.337(2) 0.9292(15) 0.3688(11) 0.184(13) Uani 1 1 d DU . .
O6 O 0.3676(13) 0.8907(9) 0.3072(7) 0.142(5) Uani 1 1 d DU . .
C7 C 0.2953(16) 0.8363(11) 0.2962(10) 0.111(7) Uani 1 1 d DU . .
C8 C 0.1865(17) 0.8913(14) 0.2566(13) 0.145(8) Uani 1 1 d DU . .
C9 C 0.663(5) 0.831(3) 0.543(2) 0.23(3) Uani 0.50 1 d PDU . .
C10 C 0.672(3) 0.751(2) 0.6053(19) 0.17(2) Uani 0.50 1 d PDU . .
O11 O 0.5928(19) 0.7601(18) 0.6696(14) 0.146(12) Uani 0.50 1 d PDU . .
C12 C 0.586(3) 0.6831(19) 0.7220(18) 0.17(2) Uani 0.50 1 d PDU . .
C13 C 0.485(3) 0.684(2) 0.7800(15) 0.087(10) Uiso 0.50 1 d PD . .

loop_
_atom_site_aniso_label
_atom_site_aniso_U_11
_atom_site_aniso_U_22
_atom_site_aniso_U_33
_atom_site_aniso_U_23
_atom_site_aniso_U_13
_atom_site_aniso_U_12
Ru1 0.0297(6) 0.0280(5) 0.0426(6) 0.0006(4) -0.0070(4) -0.0196(4)
N111 0.042(6) 0.047(6) 0.034(5) 0.001(4) -0.006(5) -0.032(5)
C112 0.048(8) 0.028(6) 0.038(6) 0.006(5) -0.011(6) -0.023(6)
C113 0.055(8) 0.035(7) 0.055(8) -0.008(6) -0.007(7) -0.016(6)
C114 0.077(10) 0.047(8) 0.067(9) -0.020(7) -0.021(8) -0.023(8)
C115 0.076(10) 0.047(8) 0.060(8) -0.002(7) -0.039(7) -0.024(7)
C116 0.062(9) 0.040(7) 0.053(7) -0.004(6) -0.029(7) -0.018(6)
C117 0.111(13) 0.053(9) 0.064(9) -0.008(7) -0.040(9) -0.031(9)
C118 0.20(2) 0.066(11) 0.22(2) -0.075(14) -0.134(19) 0.015(13)
C119 0.30(3) 0.079(12) 0.074(12) -0.035(10) -0.020(15) -0.060(15)
C120 0.20(3) 0.140(19) 0.20(2) -0.075(18) 0.01(2) -0.103(19)
N121 0.038(6) 0.041(6) 0.037(5) 0.005(4) -0.009(4) -0.031(5)
C122 0.037(7) 0.034(7) 0.031(6) 0.007(5) -0.005(5) -0.026(6)
C123 0.039(7) 0.023(6) 0.058(7) 0.001(5) -0.003(6) -0.019(6)
C124 0.033(7) 0.036(7) 0.068(8) -0.004(6) -0.002(6) -0.013(6)
C125 0.029(7) 0.032(7) 0.068(8) 0.005(6) -0.017(6) -0.008(6)
C126 0.031(7) 0.037(7) 0.057(7) -0.009(6) -0.009(6) -0.025(6)
C127 0.044(8) 0.048(8) 0.086(10) -0.025(7) -0.002(8) -0.007(7)
C128 0.048(9) 0.061(9) 0.095(10) 0.001(8) -0.033(8) -0.008(7)
C129 0.073(10) 0.037(7) 0.107(11) 0.012(8) -0.026(9) -0.027(7)
C130 0.055(10) 0.098(12) 0.111(13) -0.036(10) -0.023(9) 0.005(9)
N211 0.014(5) 0.032(5) 0.038(5) -0.003(4) 0.000(4) -0.013(4)
C212 0.021(6) 0.019(5) 0.048(7) 0.001(5) -0.012(5) -0.004(5)
C213 0.025(6) 0.027(6) 0.035(6) -0.004(5) -0.007(5) -0.007(5)
C214 0.019(6) 0.028(6) 0.047(7) -0.009(5) -0.006(5) -0.011(5)
C215 0.026(7) 0.028(6) 0.060(8) -0.006(6) -0.014(6) -0.019(5)
C216 0.023(6) 0.026(6) 0.052(7) 0.007(5) -0.008(5) -0.019(5)
C217 0.025(7) 0.025(6) 0.061(7) -0.007(6) -0.008(6) -0.010(5)
C218 0.038(7) 0.038(7) 0.072(8) -0.020(6) -0.014(6) -0.007(6)
C219 0.028(7) 0.036(7) 0.087(9) -0.018(6) -0.008(6) -0.024(6)
C220 0.039(7) 0.030(6) 0.073(8) -0.022(6) -0.014(6) -0.016(6)
N221 0.026(5) 0.020(4) 0.037(5) 0.002(4) -0.005(4) -0.011(4)
C222 0.025(6) 0.018(5) 0.036(6) -0.005(5) 0.001(5) -0.012(5)
C223 0.026(6) 0.029(6) 0.048(7) -0.004(5) -0.018(6) -0.008(5)
C224 0.028(6) 0.022(6) 0.042(7) 0.002(5) -0.007(5) -0.015(5)
C225 0.020(6) 0.027(6) 0.067(8) 0.003(6) -0.008(6) -0.015(5)
C226 0.030(7) 0.032(6) 0.049(7) -0.008(5) -0.001(6) -0.017(5)
C227 0.035(7) 0.037(7) 0.039(6) -0.002(5) -0.003(5) -0.015(6)
C228 0.043(8) 0.044(7) 0.058(8) 0.016(6) -0.006(6) -0.032(6)
C229 0.042(8) 0.048(7) 0.060(8) 0.001(6) 0.009(6) -0.022(6)
C230 0.041(7) 0.049(7) 0.047(7) -0.002(6) -0.002(6) -0.025(6)
N311 0.039(6) 0.025(5) 0.052(6) -0.008(5) -0.012(5) -0.017(5)
C312 0.049(8) 0.029(6) 0.050(7) 0.000(6) -0.012(6) -0.023(6)
C313 0.039(8) 0.039(7) 0.071(9) 0.010(7) -0.012(7) -0.015(6)
C314 0.049(9) 0.029(7) 0.080(9) 0.013(7) -0.025(7) -0.005(6)
C315 0.030(7) 0.040(7) 0.076(9) -0.009(7) -0.012(7) -0.010(6)
C316 0.042(8) 0.040(7) 0.048(7) -0.004(6) -0.001(6) -0.023(6)
N321 0.033(6) 0.040(6) 0.049(6) -0.003(5) -0.010(5) -0.020(5)
C322 0.033(7) 0.032(6) 0.051(7) -0.009(6) -0.010(6) -0.018(6)
C323 0.044(8) 0.049(7) 0.042(7) 0.013(6) -0.011(6) -0.026(6)
C324 0.055(9) 0.059(8) 0.042(7) 0.004(6) 0.001(7) -0.041(7)
C325 0.033(7) 0.056(8) 0.057(8) 0.012(7) -0.005(6) -0.018(6)
C326 0.043(8) 0.045(7) 0.052(8) 0.012(6) -0.013(6) -0.026(6)
N331 0.083(11) 0.096(10) 0.082(9) 0.005(8) 0.007(8) -0.032(9)
C332 0.101(14) 0.090(12) 0.081(12) 0.033(10) 0.018(11) -0.012(11)
C333 0.093(14) 0.079(11) 0.083(11) 0.016(9) -0.004(10) 0.001(10)
C334 0.055(10) 0.049(8) 0.078(10) -0.007(8) -0.014(8) -0.012(7)
C335 0.055(9) 0.070(9) 0.060(8) 0.003(8) -0.010(7) -0.029(8)
C336 0.071(11) 0.074(10) 0.040(8) 0.011(7) -0.006(7) -0.040(9)
P1 0.0292(19) 0.049(2) 0.063(2) -0.0077(17) -0.0052(17) -0.0168(16)
F11 0.066(5) 0.087(6) 0.084(5) -0.021(5) 0.016(4) -0.028(5)
F12 0.036(4) 0.070(5) 0.105(6) -0.005(4) -0.026(4) -0.025(4)
F13 0.050(5) 0.044(4) 0.102(5) -0.005(4) -0.019(4) -0.012(3)
F14 0.047(4) 0.061(4) 0.081(5) -0.018(4) -0.024(4) -0.019(4)
F15 0.051(5) 0.055(4) 0.089(5) -0.004(4) -0.017(4) -0.028(4)
F16 0.055(5) 0.073(5) 0.077(5) -0.022(4) -0.006(4) -0.035(4)
P2 0.170(5) 0.048(3) 0.090(3) 0.004(2) -0.075(3) -0.029(3)
F21 0.110(8) 0.089(7) 0.195(10) -0.034(7) -0.034(7) -0.048(6)
F22 0.44(3) 0.108(9) 0.089(8) 0.012(7) -0.121(12) -0.009(12)
F23 0.181(13) 0.084(7) 0.312(17) -0.021(9) -0.168(13) -0.002(8)
F24 0.197(11) 0.059(6) 0.123(8) -0.001(5) -0.075(8) -0.028(6)
F25 0.140(9) 0.048(5) 0.128(7) -0.010(5) -0.027(7) -0.009(5)
F26 0.126(9) 0.114(8) 0.104(7) 0.021(6) -0.042(6) -0.008(7)
O1 0.077(7) 0.083(7) 0.062(6) -0.035(5) 0.011(5) -0.040(6)
C1 0.126(16) 0.116(15) 0.079(12) -0.047(11) 0.030(12) -0.076(13)
C2' 0.11(3) 0.15(3) 0.07(2) -0.05(2) 0.01(2) -0.06(3)
C3 0.08(2) 0.18(3) 0.07(2) -0.07(2) -0.034(17) 0.08(2)
C3' 0.15(3) 0.18(4) 0.08(2) -0.09(2) 0.04(2) -0.13(3)
C4 0.16(2) 0.30(3) 0.17(2) -0.14(2) 0.058(17) -0.16(2)
C5 0.34(4) 0.18(2) 0.099(15) -0.087(16) 0.051(19) -0.17(2)
O6 0.189(15) 0.134(11) 0.110(10) -0.016(9) -0.019(10) -0.057(11)
C7 0.118(15) 0.113(14) 0.147(16) -0.028(12) -0.045(13) -0.088(13)
C8 0.096(16) 0.141(18) 0.20(2) -0.027(17) -0.024(16) -0.037(14)
C9 0.16(5) 0.19(5) 0.30(6) 0.01(5) 0.04(5) -0.09(4)
C10 0.20(5) 0.07(2) 0.25(5) 0.03(3) -0.12(4) -0.06(3)
O11 0.058(16) 0.24(3) 0.13(2) 0.01(2) -0.056(15) -0.038(19)
C12 0.21(5) 0.15(3) 0.18(4) 0.09(3) -0.15(4) -0.15(3)

loop_
_atom_type_symbol
_atom_type_description
_atom_type_scat_dispersion_real
_atom_type_scat_dispersion_imag
_atom_type_scat_source
C C 0.0033 0.0016 'International Tables Vol C Tables 4.2.6.8 and 6.1.1.4'
H H 0.0000 0.0000 'International Tables Vol C Tables 4.2.6.8 and 6.1.1.4'
N N 0.0061 0.0033 'International Tables Vol C Tables 4.2.6.8 and 6.1.1.4'
F F 0.0171 0.0103 'International Tables Vol C Tables 4.2.6.8 and 6.1.1.4'
P P 0.1023 0.0942 'International Tables Vol C Tables 4.2.6.8 and 6.1.1.4'
Ru Ru -1.2594 0.8363 'International Tables Vol C Tables 4.2.6.8 and 6.1.1.4'
O O 0.0106 0.0060 'International Tables Vol C Tables 4.2.6.8 and 6.1.1.4'

loop_
_geom_angle_atom_site_label_1
_geom_angle_atom_site_label_2
_geom_angle_atom_site_label_3
_geom_angle
_geom_angle_site_symmetry_1
_geom_angle_site_symmetry_3
_geom_angle_publ_flag
N211 Ru1 N111 170.9(3) . . ?
N211 Ru1 N321 97.3(3) . . ?
N111 Ru1 N321 89.3(3) . . ?
N211 Ru1 N121 94.6(3) . . ?
N111 Ru1 N121 78.4(4) . . ?
N321 Ru1 N121 96.8(3) . . ?
N211 Ru1 N221 78.0(3) . . ?
N111 Ru1 N221 96.0(3) . . ?
N321 Ru1 N221 172.3(3) . . ?
N121 Ru1 N221 89.7(3) . . ?
N211 Ru1 N311 89.7(3) . . ?
N111 Ru1 N311 97.7(3) . . ?
N321 Ru1 N311 78.3(4) . . ?
N121 Ru1 N311 173.8(3) . . ?
N221 Ru1 N311 95.5(3) . . ?
C116 N111 C112 118.8(10) . . ?
C116 N111 Ru1 125.8(8) . . ?
C112 N111 Ru1 115.4(7) . . ?
N111 C112 C113 119.7(10) . . ?
N111 C112 C122 116.2(9) . . ?
C113 C112 C122 124.1(11) . . ?
C114 C113 C112 121.8(11) . . ?
C113 C114 C115 116.7(11) . . ?
C113 C114 C117 122.7(12) . . ?
C115 C114 C117 120.6(12) . . ?
C114 C115 C116 120.7(11) . . ?
N111 C116 C115 122.3(11) . . ?
C118 C117 C119 117.6(14) . . ?
C118 C117 C114 115.6(12) . . ?
C119 C117 C114 113.1(12) . . ?
C118 C117 C120 101.3(14) . . ?
C119 C117 C120 100.1(12) . . ?
C114 C117 C120 106.2(13) . . ?
C126 N121 C122 116.5(9) . . ?
C126 N121 Ru1 126.5(8) . . ?
C122 N121 Ru1 116.9(7) . . ?
C123 C122 N121 121.7(9) . . ?
C123 C122 C112 125.2(10) . . ?
N121 C122 C112 113.0(9) . . ?
C122 C123 C124 121.7(10) . . ?
C125 C124 C123 115.8(10) . . ?
C125 C124 C127 122.0(11) . . ?
C123 C124 C127 122.2(11) . . ?
C126 C125 C124 120.5(11) . . ?
N121 C126 C125 123.7(10) . . ?
C130 C127 C128 109.6(11) . . ?
C130 C127 C129 108.9(12) . . ?
C128 C127 C129 109.8(11) . . ?
C130 C127 C124 107.1(11) . . ?
C128 C127 C124 112.1(10) . . ?
C129 C127 C124 109.3(10) . . ?
C216 N211 C212 116.0(9) . . ?
C216 N211 Ru1 127.0(7) . . ?
C212 N211 Ru1 116.9(6) . . ?
N211 C212 C213 122.5(9) . . ?
N211 C212 C222 113.8(9) . . ?
C213 C212 C222 123.7(9) . . ?
C212 C213 C214 120.9(9) . . ?
C215 C214 C213 114.9(9) . . ?
C215 C214 C217 123.2(9) . . ?
C213 C214 C217 121.8(9) . . ?
C216 C215 C214 122.5(9) . . ?
C215 C216 N211 123.0(10) . . ?
C214 C217 C220 109.6(8) . . ?
C214 C217 C219 112.8(9) . . ?
C220 C217 C219 107.9(8) . . ?
C214 C217 C218 109.8(8) . . ?
C220 C217 C218 109.6(9) . . ?
C219 C217 C218 107.0(9) . . ?
C222 N221 C226 117.5(9) . . ?
C222 N221 Ru1 117.7(6) . . ?
C226 N221 Ru1 124.7(7) . . ?
N221 C222 C223 122.8(9) . . ?
N221 C222 C212 113.4(9) . . ?
C223 C222 C212 123.7(9) . . ?
C222 C223 C224 120.7(10) . . ?
C225 C224 C223 115.2(10) . . ?
C225 C224 C227 123.5(9) . . ?
C223 C224 C227 121.3(10) . . ?
C224 C225 C226 122.6(10) . . ?
N221 C226 C225 121.2(10) . . ?
C228 C227 C229 109.0(9) . . ?
C228 C227 C224 112.5(9) . . ?
C229 C227 C224 109.8(8) . . ?
C228 C227 C230 109.7(8) . . ?
C229 C227 C230 108.5(9) . . ?
C224 C227 C230 107.4(8) . . ?
C316 N311 C312 118.5(9) . . ?
C316 N311 Ru1 126.3(7) . . ?
C312 N311 Ru1 115.1(7) . . ?
C313 C312 N311 119.8(11) . . ?
C313 C312 C322 124.9(10) . . ?
N311 C312 C322 115.4(10) . . ?
C312 C313 C314 120.6(11) . . ?
C313 C314 C315 119.9(11) . . ?
C316 C315 C314 117.5(11) . . ?
N311 C316 C315 123.7(10) . . ?
C322 N321 C326 117.3(9) . . ?
C322 N321 Ru1 116.6(7) . . ?
C326 N321 Ru1 126.0(7) . . ?
N321 C322 C323 122.0(10) . . ?
N321 C322 C312 114.5(9) . . ?
C323 C322 C312 123.4(10) . . ?
C322 C323 C324 120.1(10) . . ?
C325 C324 C323 118.0(10) . . ?
C325 C324 C334 120.1(11) . . ?
C323 C324 C334 121.8(11) . . ?
C324 C325 C326 120.0(11) . . ?
N321 C326 C325 122.5(10) . . ?
C336 N331 C332 116.6(13) . . ?
N331 C332 C333 122.9(16) . . ?
C332 C333 C334 120.6(14) . . ?
C335 C334 C333 115.4(13) . . ?
C335 C334 C324 121.8(12) . . ?
C333 C334 C324 122.5(12) . . ?
C334 C335 C336 120.1(13) . . ?
N331 C336 C335 124.0(13) . . ?
F11 P1 F15 90.4(4) . . ?
F11 P1 F13 89.7(4) . . ?
F15 P1 F13 179.5(4) . . ?
F11 P1 F14 89.8(4) . . ?
F15 P1 F14 89.6(4) . . ?
F13 P1 F14 89.9(4) . . ?
F11 P1 F16 179.5(4) . . ?
F15 P1 F16 89.7(4) . . ?
F13 P1 F16 90.2(4) . . ?
F14 P1 F16 89.7(4) . . ?
F11 P1 F12 92.2(4) . . ?
F15 P1 F12 90.6(4) . . ?
F13 P1 F12 89.9(4) . . ?
F14 P1 F12 178.0(4) . . ?
F16 P1 F12 88.2(4) . . ?
F22 P2 F26 175.8(9) . . ?
F22 P2 F25 88.7(6) . . ?
F26 P2 F25 90.6(6) . . ?
F22 P2 F24 90.8(7) . . ?
F26 P2 F24 90.1(5) . . ?
F25 P2 F24 176.8(7) . . ?
F22 P2 F23 90.1(9) . . ?
F26 P2 F23 85.8(8) . . ?
F25 P2 F23 91.7(6) . . ?
F24 P2 F23 91.5(6) . . ?
F22 P2 F21 92.2(9) . . ?
F26 P2 F21 91.9(6) . . ?
F25 P2 F21 87.7(5) . . ?
F24 P2 F21 89.2(6) . . ?
F23 P2 F21 177.6(8) . . ?
O1 C1 C2 145(2) . . ?
O1 C1 C3' 137.0(17) . . ?
C2 C1 C3' 50.4(19) . . ?
O1 C1 C2' 119.9(17) . . ?
C2 C1 C2' 52.7(18) . . ?
C3' C1 C2' 99(2) . . ?
O1 C1 C3 108.2(15) . . ?
C2 C1 C3 107(2) . . ?
C3' C1 C3 77.9(19) . . ?
C2' C1 C3 102.7(18) . . ?
O6 C5 C4 113.5(16) . . ?
C5 O6 C7 118.1(15) . . ?
O6 C7 C8 111.4(13) . . ?
O11 C10 C9 116(2) . . ?
C12 O11 C10 116(2) . . ?
O11 C12 C13 119(2) . . ?

loop_
_geom_bond_atom_site_label_1
_geom_bond_atom_site_label_2
_geom_bond_distance
_geom_bond_site_symmetry_2
_geom_bond_publ_flag
Ru1 N211 2.044(8) . ?
Ru1 N111 2.059(9) . ?
Ru1 N321 2.060(9) . ?
Ru1 N121 2.060(9) . ?
Ru1 N221 2.060(8) . ?
Ru1 N311 2.070(9) . ?
N111 C116 1.333(13) . ?
N111 C112 1.373(13) . ?
C112 C113 1.393(14) . ?
C112 C122 1.458(14) . ?
C113 C114 1.380(16) . ?
C114 C115 1.380(16) . ?
C114 C117 1.514(17) . ?
C115 C116 1.383(15) . ?
C117 C118 1.425(18) . ?
C117 C119 1.485(17) . ?
C117 C120 1.73(2) . ?
N121 C126 1.354(13) . ?
N121 C122 1.378(13) . ?
C122 C123 1.373(14) . ?
C123 C124 1.406(15) . ?
C124 C125 1.393(15) . ?
C124 C127 1.534(16) . ?
C125 C126 1.376(14) . ?
C127 C130 1.506(17) . ?
C127 C128 1.524(17) . ?
C127 C129 1.528(17) . ?
N211 C216 1.360(12) . ?
N211 C212 1.365(12) . ?
C212 C213 1.382(13) . ?
C212 C222 1.502(13) . ?
C213 C214 1.404(13) . ?
C214 C215 1.382(14) . ?
C214 C217 1.503(14) . ?
C215 C216 1.353(14) . ?
C217 C220 1.528(14) . ?
C217 C219 1.536(14) . ?
C217 C218 1.555(14) . ?
N221 C222 1.337(12) . ?
N221 C226 1.362(12) . ?
C222 C223 1.376(13) . ?
C223 C224 1.410(13) . ?
C224 C225 1.367(14) . ?
C224 C227 1.529(14) . ?
C225 C226 1.378(14) . ?
C227 C228 1.513(14) . ?
C227 C229 1.523(14) . ?
C227 C230 1.538(14) . ?
N311 C316 1.349(13) . ?
N311 C312 1.375(13) . ?
C312 C313 1.372(15) . ?
C312 C322 1.452(15) . ?
C313 C314 1.378(16) . ?
C314 C315 1.382(15) . ?
C315 C316 1.368(15) . ?
N321 C322 1.358(13) . ?
N321 C326 1.360(14) . ?
C322 C323 1.386(14) . ?
C323 C324 1.388(16) . ?
C324 C325 1.373(15) . ?
C324 C334 1.502(16) . ?
C325 C326 1.387(15) . ?
N331 C336 1.329(17) . ?
N331 C332 1.340(18) . ?
C332 C333 1.396(19) . ?
C333 C334 1.403(19) . ?
C334 C335 1.391(16) . ?
C335 C336 1.398(16) . ?
P1 F11 1.588(8) . ?
P1 F15 1.590(7) . ?
P1 F13 1.596(7) . ?
P1 F14 1.601(7) . ?
P1 F16 1.602(7) . ?
P1 F12 1.608(7) . ?
P2 F22 1.535(11) . ?
P2 F26 1.552(10) . ?
P2 F25 1.570(9) . ?
P2 F24 1.575(10) . ?
P2 F23 1.599(13) . ?
P2 F21 1.610(10) . ?
O1 C1 1.172(17) . ?
C1 C2 1.33(4) . ?
C1 C3' 1.43(3) . ?
C1 C2' 1.56(4) . ?
C1 C3 1.80(3) . ?
C4 C5 1.54(2) . ?
C5 O6 1.381(15) . ?
O6 C7 1.426(14) . ?
C7 C8 1.527(19) . ?
C9 C10 1.49(2) . ?
C10 O11 1.41(2) . ?
O11 C12 1.386(19) . ?
C12 C13 1.48(2) . ?
